data_7212295
loop_
_publ_author_name
'Krishnaswamy, Shobhana'
'Gonnade, Rajesh G.'
'Shashidhar, Mysore S.'
'Bhadbhade, Mohan M.'

_publ_section_title
;
 Helical self-assembly of molecules in pseudopolymorphs of racemic
 2,6-di-O-(4-halobenzoyl)-myo-inositol 1,3,5-orthoformates: clues for the
 construction of molecular assemblies for intermolecular acyl transfer
 reaction
;
_journal_issue 12
_journal_name_full CrystEngComm
_journal_page_first 4184
_journal_paper_doi 10.1039/b924482d
_journal_volume 12
_journal_year 2010
_chemical_formula_moiety 'C21 H16 Cl2 O8, C H Cl3'
_chemical_formula_sum 'C22 H17 Cl5 O8'
_chemical_formula_weight 586.61
_chemical_name_common
;2,6-di-O-p-chlorobenzoyl-myo-inositol 1,3,5-orthoformate
chloroform solvate
;
_chemical_name_systematic
;
2,6-di-O-p-chlorobenzoyl-myo-inositol 1,3,5-orthoformate
chloroform solvate
;
_space_group_IT_number 14
_symmetry_cell_setting monoclinic
_symmetry_space_group_name_Hall '-P 2yn'
_symmetry_space_group_name_H-M 'P 1 21/n 1'
_atom_sites_solution_hydrogens geom
_atom_sites_solution_primary direct
_atom_sites_solution_secondary difmap
_audit_creation_method SHELXL-97
_cell_angle_alpha 90.00
_cell_angle_beta 101.3980(10)
_cell_angle_gamma 90.00
_cell_formula_units_Z 4
_cell_length_a 12.9486(9)
_cell_length_b 10.2705(7)
_cell_length_c 18.0529(12)
_cell_measurement_reflns_used 8263
_cell_measurement_temperature 133(2)
_cell_measurement_theta_max 28.28
_cell_measurement_theta_min 2.29
_cell_volume 2353.5(3)
_computing_cell_refinement 'BRUKER SAINT'
_computing_data_collection 'BRUKER SMART'
_computing_data_reduction 'BRUKER SAINT'
_computing_molecular_graphics 'SHELXTL, Ortep32, mercury 2.1'
_computing_publication_material 'SHELXTL, Platon'
_computing_structure_refinement 'SHELXL-97 (Sheldrick, 1997)'
_computing_structure_solution 'SHELXS-97 (Sheldrick, 1990)'
_diffrn_ambient_temperature 133(2)
_diffrn_measured_fraction_theta_full 1.000
_diffrn_measured_fraction_theta_max 1.000
_diffrn_measurement_device 'Bruker Smart APEX'
_diffrn_measurement_device_type 'CCD Area Detector'
_diffrn_measurement_method 'Phi and Omega Scan'
_diffrn_radiation_monochromator graphite
_diffrn_radiation_source 'fine-focus sealed tube'
_diffrn_radiation_type MoK\a
_diffrn_radiation_wavelength 0.71073
_diffrn_reflns_av_R_equivalents 0.0221
_diffrn_reflns_av_sigmaI/netI 0.0190
_diffrn_reflns_limit_h_max 15
_diffrn_reflns_limit_h_min -15
_diffrn_reflns_limit_k_max 12
_diffrn_reflns_limit_k_min -12
_diffrn_reflns_limit_l_max 21
_diffrn_reflns_limit_l_min -21
_diffrn_reflns_number 16706
_diffrn_reflns_theta_full 25.00
_diffrn_reflns_theta_max 25.00
_diffrn_reflns_theta_min 1.78
_exptl_absorpt_coefficient_mu 0.665
_exptl_absorpt_correction_T_max 0.9836
_exptl_absorpt_correction_T_min 0.9238
_exptl_absorpt_correction_type multi-scan
_exptl_absorpt_process_details 'bruker sadabs'
_exptl_crystal_colour colorless
_exptl_crystal_density_diffrn 1.656
_exptl_crystal_density_method 'not measured'
_exptl_crystal_description plate
_exptl_crystal_F_000 1192
_exptl_crystal_size_max 0.12
_exptl_crystal_size_mid 0.07
_exptl_crystal_size_min 0.03
_refine_diff_density_max 0.745
_refine_diff_density_min -0.584
_refine_diff_density_rms 0.057
_refine_ls_extinction_method none
_refine_ls_goodness_of_fit_ref 1.087
_refine_ls_hydrogen_treatment mixed
_refine_ls_matrix_type full
_refine_ls_number_parameters 320
_refine_ls_number_reflns 4146
_refine_ls_number_restraints 1
_refine_ls_restrained_S_all 1.087
_refine_ls_R_factor_all 0.0413
_refine_ls_R_factor_gt 0.0386
_refine_ls_shift/su_max 0.001
_refine_ls_shift/su_mean 0.000
_refine_ls_structure_factor_coef Fsqd
_refine_ls_weighting_details 'calc w=1/[\s^2^(Fo^2^)+(0.0332P)^2^+3.1901P] where P=(Fo^2^+2Fc^2^)/3'
_refine_ls_weighting_scheme calc
_refine_ls_wR_factor_gt 0.0884
_refine_ls_wR_factor_ref 0.0901
_reflns_number_gt 3906
_reflns_number_total 4146
_reflns_threshold_expression >2sigma(I)
_cod_data_source_file b924482d.txt
_cod_data_source_block 3A
_cod_original_sg_symbol_H-M 'P(2) 1/n'
_cod_database_code 7212295

loop_
_symmetry_equiv_pos_as_xyz
'x, y, z'
'-x+1/2, y+1/2, -z+1/2'
'-x, -y, -z'
'x-1/2, -y-1/2, z-1/2'

loop_
_atom_site_label
_atom_site_type_symbol
_atom_site_fract_x
_atom_site_fract_y
_atom_site_fract_z
_atom_site_U_iso_or_equiv
_atom_site_adp_type
_atom_site_occupancy
_atom_site_symmetry_multiplicity
_atom_site_calc_flag
_atom_site_refinement_flags
O4 O 0.71033(13) 0.07540(16) 0.73735(9) 0.0234(4) Uani 1 1 d D
O1 O 0.85960(12) -0.06207(15) 0.96768(8) 0.0202(3) Uani 1 1 d .
O2 O 0.85445(12) 0.21539(14) 0.95036(8) 0.0182(3) Uani 1 1 d .
O3 O 0.68986(12) 0.01810(15) 0.93230(8) 0.0209(3) Uani 1 1 d .
O5 O 0.73450(13) -0.17941(15) 0.88374(9) 0.0219(4) Uani 1 1 d .
O6 O 0.91852(13) -0.02610(15) 0.77978(9) 0.0221(4) Uani 1 1 d .
O7 O 0.79544(13) 0.38121(15) 0.87247(8) 0.0229(4) Uani 1 1 d .
O8 O 0.99331(16) -0.21260(17) 0.75179(11) 0.0377(5) Uani 1 1 d .
Cl1 Cl 0.97424(4) 0.69368(5) 1.19991(3) 0.02327(14) Uani 1 1 d .
Cl2 Cl 1.10715(5) 0.20623(6) 0.49289(3) 0.02915(16) Uani 1 1 d .
C1 C 0.89558(17) 0.0056(2) 0.90722(12) 0.0179(5) Uani 1 1 d .
H1 H 0.9718 0.0286 0.9230 0.021 Uiso 1 1 calc R
C2 C 0.83031(17) 0.1278(2) 0.88613(12) 0.0172(5) Uani 1 1 d .
H2 H 0.8498 0.1695 0.8407 0.021 Uiso 1 1 calc R
C3 C 0.71452(17) 0.0905(2) 0.86914(12) 0.0183(5) Uani 1 1 d .
H3 H 0.6698 0.1706 0.8600 0.022 Uiso 1 1 calc R
C4 C 0.69203(18) 0.0024(2) 0.79986(12) 0.0202(5) Uani 1 1 d .
H4 H 0.6164 -0.0250 0.7905 0.024 Uiso 1 1 calc R
C5 C 0.76222(18) -0.1187(2) 0.81784(12) 0.0197(5) Uani 1 1 d .
H5 H 0.7489 -0.1803 0.7741 0.024 Uiso 1 1 calc R
C6 C 0.87977(18) -0.0884(2) 0.84010(12) 0.0190(5) Uani 1 1 d .
H6 H 0.9200 -0.1706 0.8550 0.023 Uiso 1 1 calc R
C7 C 0.75198(18) -0.0945(2) 0.94579(13) 0.0212(5) Uani 1 1 d .
H7 H 0.7311 -0.1414 0.9891 0.025 Uiso 1 1 calc R
C8 C 0.83408(17) 0.3422(2) 0.93506(12) 0.0176(5) Uani 1 1 d .
C9 C 0.86614(17) 0.4264(2) 1.00250(12) 0.0174(5) Uani 1 1 d .
C10 C 0.86420(17) 0.5608(2) 0.99193(12) 0.0184(5) Uani 1 1 d .
H10 H 0.8401 0.5961 0.9429 0.022 Uiso 1 1 calc R
C11 C 0.89744(17) 0.6434(2) 1.05284(13) 0.0198(5) Uani 1 1 d .
H11 H 0.8972 0.7351 1.0460 0.024 Uiso 1 1 calc R
C12 C 0.93101(17) 0.5895(2) 1.12391(12) 0.0185(5) Uani 1 1 d .
C13 C 0.93153(18) 0.4562(2) 1.13605(13) 0.0212(5) Uani 1 1 d .
H13 H 0.9535 0.4214 1.1854 0.025 Uiso 1 1 calc R
C14 C 0.89939(17) 0.3749(2) 1.07482(12) 0.0197(5) Uani 1 1 d .
H14 H 0.8999 0.2832 1.0820 0.024 Uiso 1 1 calc R
C15 C 0.97352(18) -0.0997(2) 0.73889(13) 0.0207(5) Uani 1 1 d .
C16 C 1.00435(18) -0.0230(2) 0.67735(12) 0.0192(5) Uani 1 1 d .
C17 C 1.08703(18) -0.0681(2) 0.64553(13) 0.0232(5) Uani 1 1 d .
H17 H 1.1216 -0.1471 0.6630 0.028 Uiso 1 1 calc R
C18 C 1.11919(18) 0.0018(2) 0.58851(13) 0.0239(5) Uani 1 1 d .
H18 H 1.1762 -0.0279 0.5670 0.029 Uiso 1 1 calc R
C19 C 1.06673(18) 0.1155(2) 0.56355(12) 0.0217(5) Uani 1 1 d .
C20 C 0.98298(18) 0.1609(2) 0.59320(13) 0.0234(5) Uani 1 1 d .
H20 H 0.9472 0.2384 0.5743 0.028 Uiso 1 1 calc R
C21 C 0.95221(18) 0.0917(2) 0.65089(13) 0.0202(5) Uani 1 1 d .
H21 H 0.8955 0.1223 0.6725 0.024 Uiso 1 1 calc R
C22 C 0.2972(2) 0.9550(3) 0.87817(15) 0.0340(6) Uani 1 1 d .
H22 H 0.2864 0.9252 0.9288 0.041 Uiso 1 1 calc R
Cl3 Cl 0.27380(6) 0.82223(7) 0.81603(4) 0.04118(19) Uani 1 1 d .
Cl4 Cl 0.20522(7) 1.08057(8) 0.84683(4) 0.0508(2) Uani 1 1 d .
Cl5 Cl 0.42633(7) 1.01215(9) 0.88857(6) 0.0613(3) Uani 1 1 d .
H4A H 0.706(2) 0.025(3) 0.7026(14) 0.041(9) Uiso 1 1 d D

loop_
_atom_site_aniso_label
_atom_site_aniso_U_11
_atom_site_aniso_U_22
_atom_site_aniso_U_33
_atom_site_aniso_U_23
_atom_site_aniso_U_13
_atom_site_aniso_U_12
O4 0.0358(10) 0.0190(8) 0.0142(8) -0.0008(7) 0.0016(7) 0.0010(7)
O1 0.0242(8) 0.0200(8) 0.0160(8) 0.0032(6) 0.0030(6) -0.0024(7)
O2 0.0241(8) 0.0139(8) 0.0158(7) -0.0009(6) 0.0018(6) -0.0013(6)
O3 0.0219(8) 0.0230(8) 0.0190(8) -0.0005(6) 0.0071(6) -0.0011(7)
O5 0.0304(9) 0.0176(8) 0.0188(8) -0.0004(6) 0.0075(7) -0.0056(7)
O6 0.0307(9) 0.0167(8) 0.0225(8) 0.0022(6) 0.0139(7) 0.0032(7)
O7 0.0323(9) 0.0203(8) 0.0152(8) 0.0016(6) 0.0028(7) 0.0006(7)
O8 0.0551(12) 0.0220(10) 0.0447(11) 0.0099(8) 0.0309(10) 0.0128(9)
Cl1 0.0277(3) 0.0196(3) 0.0204(3) -0.0052(2) -0.0005(2) 0.0008(2)
Cl2 0.0291(3) 0.0370(4) 0.0234(3) 0.0063(3) 0.0103(2) -0.0040(3)
C1 0.0193(11) 0.0183(11) 0.0165(11) 0.0021(9) 0.0048(9) -0.0008(9)
C2 0.0225(11) 0.0159(11) 0.0131(10) -0.0032(8) 0.0033(9) -0.0020(9)
C3 0.0210(11) 0.0177(11) 0.0165(11) -0.0003(9) 0.0048(9) -0.0005(9)
C4 0.0204(11) 0.0207(12) 0.0181(11) -0.0017(9) 0.0008(9) -0.0036(9)
C5 0.0272(12) 0.0160(11) 0.0164(11) -0.0011(9) 0.0055(9) -0.0029(9)
C6 0.0260(12) 0.0147(11) 0.0179(11) 0.0039(9) 0.0085(9) 0.0016(9)
C7 0.0260(12) 0.0190(11) 0.0194(11) 0.0003(9) 0.0069(9) -0.0034(9)
C8 0.0173(11) 0.0173(11) 0.0195(12) 0.0012(9) 0.0064(9) -0.0015(9)
C9 0.0157(10) 0.0179(11) 0.0189(11) -0.0003(9) 0.0043(9) -0.0008(9)
C10 0.0201(11) 0.0203(12) 0.0150(11) 0.0030(9) 0.0041(9) 0.0004(9)
C11 0.0205(11) 0.0153(11) 0.0237(12) -0.0002(9) 0.0046(9) 0.0002(9)
C12 0.0180(11) 0.0185(11) 0.0189(11) -0.0045(9) 0.0030(9) -0.0001(9)
C13 0.0254(12) 0.0194(12) 0.0180(11) 0.0024(9) 0.0024(9) 0.0013(9)
C14 0.0228(11) 0.0143(11) 0.0220(12) 0.0011(9) 0.0043(9) -0.0001(9)
C15 0.0197(11) 0.0197(12) 0.0235(12) -0.0015(9) 0.0060(9) 0.0010(9)
C16 0.0215(11) 0.0198(11) 0.0167(11) -0.0022(9) 0.0050(9) -0.0027(9)
C17 0.0245(12) 0.0220(12) 0.0236(12) -0.0004(10) 0.0061(10) 0.0030(10)
C18 0.0211(12) 0.0290(13) 0.0235(12) -0.0037(10) 0.0088(10) -0.0003(10)
C19 0.0219(11) 0.0279(13) 0.0157(11) -0.0001(9) 0.0047(9) -0.0055(10)
C20 0.0239(12) 0.0231(12) 0.0227(12) 0.0029(10) 0.0035(9) 0.0009(10)
C21 0.0193(11) 0.0211(12) 0.0211(11) -0.0008(9) 0.0063(9) 0.0009(9)
C22 0.0333(14) 0.0397(16) 0.0279(14) 0.0010(12) 0.0034(11) 0.0092(12)
Cl3 0.0442(4) 0.0431(4) 0.0336(4) -0.0039(3) 0.0011(3) 0.0095(3)
Cl4 0.0614(5) 0.0547(5) 0.0330(4) -0.0018(3) 0.0011(3) 0.0321(4)
Cl5 0.0430(5) 0.0573(5) 0.0810(6) -0.0008(5) 0.0058(4) -0.0093(4)

loop_
_atom_type_symbol
_atom_type_description
_atom_type_scat_dispersion_real
_atom_type_scat_dispersion_imag
_atom_type_scat_source
C C 0.0033 0.0016 'International Tables Vol C Tables 4.2.6.8 and 6.1.1.4'
H H 0.0000 0.0000 'International Tables Vol C Tables 4.2.6.8 and 6.1.1.4'
O O 0.0106 0.0060 'International Tables Vol C Tables 4.2.6.8 and 6.1.1.4'
Cl Cl 0.1484 0.1585 'International Tables Vol C Tables 4.2.6.8 and 6.1.1.4'

loop_
_geom_angle_atom_site_label_1
_geom_angle_atom_site_label_2
_geom_angle_atom_site_label_3
_geom_angle
C4 O4 H4A 107(2)
C7 O1 C1 110.45(16)
C8 O2 C2 115.64(16)
C7 O3 C3 110.61(16)
C7 O5 C5 111.15(16)
C15 O6 C6 117.71(17)
O1 C1 C2 109.87(17)
O1 C1 C6 106.37(17)
C2 C1 C6 110.00(17)
O1 C1 H1 110.2
C2 C1 H1 110.2
C6 C1 H1 110.2
O2 C2 C3 111.45(17)
O2 C2 C1 106.89(16)
C3 C2 C1 108.66(18)
O2 C2 H2 109.9
C3 C2 H2 109.9
C1 C2 H2 109.9
O3 C3 C2 109.45(17)
O3 C3 C4 107.73(17)
C2 C3 C4 109.65(18)
O3 C3 H3 110.0
C2 C3 H3 110.0
C4 C3 H3 110.0
O4 C4 C3 107.74(18)
O4 C4 C5 114.38(19)
C3 C4 C5 107.34(18)
O4 C4 H4 109.1
C3 C4 H4 109.1
C5 C4 H4 109.1
O5 C5 C6 105.49(17)
O5 C5 C4 106.83(17)
C6 C5 C4 114.09(18)
O5 C5 H5 110.1
C6 C5 H5 110.1
C4 C5 H5 110.1
O6 C6 C5 111.74(18)
O6 C6 C1 107.88(17)
C5 C6 C1 107.88(18)
O6 C6 H6 109.8
C5 C6 H6 109.8
C1 C6 H6 109.8
O5 C7 O3 112.19(18)
O5 C7 O1 111.42(18)
O3 C7 O1 110.78(18)
O5 C7 H7 107.4
O3 C7 H7 107.4
O1 C7 H7 107.4
O7 C8 O2 122.7(2)
O7 C8 C9 124.7(2)
O2 C8 C9 112.59(18)
C10 C9 C14 119.9(2)
C10 C9 C8 118.1(2)
C14 C9 C8 122.0(2)
C11 C10 C9 120.1(2)
C11 C10 H10 119.9
C9 C10 H10 119.9
C12 C11 C10 118.8(2)
C12 C11 H11 120.6
C10 C11 H11 120.6
C11 C12 C13 122.1(2)
C11 C12 Cl1 118.46(17)
C13 C12 Cl1 119.43(17)
C14 C13 C12 118.6(2)
C14 C13 H13 120.7
C12 C13 H13 120.7
C13 C14 C9 120.5(2)
C13 C14 H14 119.8
C9 C14 H14 119.8
O8 C15 O6 123.3(2)
O8 C15 C16 125.5(2)
O6 C15 C16 111.15(19)
C17 C16 C21 120.0(2)
C17 C16 C15 118.4(2)
C21 C16 C15 121.5(2)
C18 C17 C16 120.2(2)
C18 C17 H17 119.9
C16 C17 H17 119.9
C19 C18 C17 118.7(2)
C19 C18 H18 120.7
C17 C18 H18 120.7
C18 C19 C20 122.1(2)
C18 C19 Cl2 119.46(18)
C20 C19 Cl2 118.39(18)
C19 C20 C21 118.9(2)
C19 C20 H20 120.6
C21 C20 H20 120.6
C20 C21 C16 120.0(2)
C20 C21 H21 120.0
C16 C21 H21 120.0
Cl5 C22 Cl3 111.73(15)
Cl5 C22 Cl4 111.04(16)
Cl3 C22 Cl4 109.99(14)
Cl5 C22 H22 108.0
Cl3 C22 H22 108.0
Cl4 C22 H22 108.0

loop_
_geom_bond_atom_site_label_1
_geom_bond_atom_site_label_2
_geom_bond_distance
O4 C4 1.414(3)
O4 H4A 0.804(18)
O1 C7 1.411(3)
O1 C1 1.446(3)
O2 C8 1.346(3)
O2 C2 1.452(2)
O3 C7 1.402(3)
O3 C3 1.449(3)
O5 C7 1.402(3)
O5 C5 1.450(3)
O6 C15 1.353(3)
O6 C6 1.436(3)
O7 C8 1.210(3)
O8 C15 1.200(3)
Cl1 C12 1.743(2)
Cl2 C19 1.742(2)
C1 C2 1.520(3)
C1 C6 1.531(3)
C1 H1 1.0000
C2 C3 1.519(3)
C2 H2 1.0000
C3 C4 1.525(3)
C3 H3 1.0000
C4 C5 1.536(3)
C4 H4 1.0000
C5 C6 1.527(3)
C5 H5 1.0000
C6 H6 1.0000
C7 H7 1.0000
C8 C9 1.485(3)
C9 C10 1.393(3)
C9 C14 1.396(3)
C10 C11 1.388(3)
C10 H10 0.9500
C11 C12 1.386(3)
C11 H11 0.9500
C12 C13 1.386(3)
C13 C14 1.382(3)
C13 H13 0.9500
C14 H14 0.9500
C15 C16 1.480(3)
C16 C17 1.391(3)
C16 C21 1.394(3)
C17 C18 1.385(3)
C17 H17 0.9500
C18 C19 1.381(3)
C18 H18 0.9500
C19 C20 1.382(3)
C20 C21 1.383(3)
C20 H20 0.9500
C21 H21 0.9500
C22 Cl5 1.747(3)
C22 Cl3 1.754(3)
C22 Cl4 1.770(3)
C22 H22 1.0000

loop_
_geom_hbond_atom_site_label_D
_geom_hbond_atom_site_label_H
_geom_hbond_atom_site_label_A
_geom_hbond_distance_DH
_geom_hbond_distance_HA
_geom_hbond_distance_DA
_geom_hbond_angle_DHA
_geom_hbond_site_symmetry_A
C4 H4 Cl1 1.00 2.81 3.640(2) 141.2 4_565
C5 H5 O4 1.00 2.58 3.336(3) 132.3 2_646
C22 H22 O3 1.00 2.53 3.403(3) 145.4 3_667
C11 H11 O1 0.95 2.51 3.385(3) 153.1 1_565
C13 H13 O8 0.95 2.46 3.244(3) 139.9 3_757
O4 H4A O7 0.804(18) 2.004(18) 2.803(2) 172(3) 2_646

loop_
_geom_torsion_atom_site_label_1
_geom_torsion_atom_site_label_2
_geom_torsion_atom_site_label_3
_geom_torsion_atom_site_label_4
_geom_torsion
C7 O1 C1 C2 58.3(2)
C7 O1 C1 C6 -60.7(2)
C8 O2 C2 C3 -83.1(2)
C8 O2 C2 C1 158.34(18)
O1 C1 C2 O2 66.9(2)
C6 C1 C2 O2 -176.35(17)
O1 C1 C2 C3 -53.5(2)
C6 C1 C2 C3 63.3(2)
C7 O3 C3 C2 -59.1(2)
C7 O3 C3 C4 60.1(2)
O2 C2 C3 O3 -63.9(2)
C1 C2 C3 O3 53.6(2)
O2 C2 C3 C4 178.13(17)
C1 C2 C3 C4 -64.3(2)
O3 C3 C4 O4 176.72(16)
C2 C3 C4 O4 -64.2(2)
O3 C3 C4 C5 -59.7(2)
C2 C3 C4 C5 59.4(2)
C7 O5 C5 C6 61.5(2)
C7 O5 C5 C4 -60.2(2)
O4 C4 C5 O5 178.82(17)
C3 C4 C5 O5 59.4(2)
O4 C4 C5 C6 62.7(2)
C3 C4 C5 C6 -56.8(2)
C15 O6 C6 C5 -102.3(2)
C15 O6 C6 C1 139.29(19)
O5 C5 C6 O6 -179.46(16)
C4 C5 C6 O6 -62.5(2)
O5 C5 C6 C1 -61.0(2)
C4 C5 C6 C1 55.9(2)
O1 C1 C6 O6 -177.83(16)
C2 C1 C6 O6 63.2(2)
O1 C1 C6 C5 61.3(2)
C2 C1 C6 C5 -57.6(2)
C5 O5 C7 O3 61.9(2)
C5 O5 C7 O1 -63.0(2)
C3 O3 C7 O5 -61.3(2)
C3 O3 C7 O1 63.9(2)
C1 O1 C7 O5 62.2(2)
C1 O1 C7 O3 -63.4(2)
C2 O2 C8 O7 2.0(3)
C2 O2 C8 C9 -176.84(17)
O7 C8 C9 C10 -8.4(3)
O2 C8 C9 C10 170.40(19)
O7 C8 C9 C14 172.7(2)
O2 C8 C9 C14 -8.5(3)
C14 C9 C10 C11 1.4(3)
C8 C9 C10 C11 -177.46(19)
C9 C10 C11 C12 -0.8(3)
C10 C11 C12 C13 -0.6(3)
C10 C11 C12 Cl1 179.18(17)
C11 C12 C13 C14 1.3(4)
Cl1 C12 C13 C14 -178.46(17)
C12 C13 C14 C9 -0.6(3)
C10 C9 C14 C13 -0.7(3)
C8 C9 C14 C13 178.1(2)
C6 O6 C15 O8 -1.8(3)
C6 O6 C15 C16 177.84(18)
O8 C15 C16 C17 -20.3(4)
O6 C15 C16 C17 160.0(2)
O8 C15 C16 C21 159.3(2)
O6 C15 C16 C21 -20.4(3)
C21 C16 C17 C18 1.2(3)
C15 C16 C17 C18 -179.1(2)
C16 C17 C18 C19 -0.8(3)
C17 C18 C19 C20 -0.5(4)
C17 C18 C19 Cl2 179.03(18)
C18 C19 C20 C21 1.4(4)
Cl2 C19 C20 C21 -178.10(17)
C19 C20 C21 C16 -1.0(3)
C17 C16 C21 C20 -0.3(3)
C15 C16 C21 C20 -179.9(2)
